data_7248384
loop_
_publ_author_name
'Mendoza-B\'aez, Ra\'ul'
'Molina-Renteria, Alan'
'Olgu\'in, Juan'

_publ_section_title
;
 Nitro group and K+-based secondary building units for the self-assembly
 of 3D coordination polymers built on dinuclear dianionic helicate
 connectors
;
_journal_issue 18
_journal_name_full CrystEngComm
_journal_page_first 2346
_journal_page_last 2352
_journal_paper_doi 10.1039/D4CE00255E
_journal_volume 26
_journal_year 2024
_chemical_formula_moiety 'C83 H62 K2 Mn2 N12 O20'
_chemical_formula_sum 'C83 H62 K2 Mn2 N12 O20'
_chemical_formula_weight 1735.52
_space_group_crystal_system monoclinic
_space_group_IT_number 15
_space_group_name_Hall '-C 2yc'
_space_group_name_H-M_alt 'C 1 2/c 1'
_atom_sites_solution_hydrogens geom
_atom_sites_solution_primary direct
_atom_sites_solution_secondary difmap
_audit_creation_method SHELXL-2017/1
_audit_update_record
;
2024-01-18 deposited with the CCDC.	2024-04-05 downloaded from the CCDC.
;
_cell_angle_alpha 90
_cell_angle_beta 100.611(8)
_cell_angle_gamma 90
_cell_formula_units_Z 4
_cell_length_a 16.080(3)
_cell_length_b 14.472(3)
_cell_length_c 37.326(8)
_cell_measurement_reflns_used 9346
_cell_measurement_temperature 298(2)
_cell_measurement_theta_max 21.42
_cell_measurement_theta_min 2.32
_cell_volume 8538(3)
_computing_cell_refinement 'Bruker SAINT'
_computing_data_collection 'Bruker APEX2'
_computing_data_reduction 'Bruker SAINT'
_computing_molecular_graphics 'Bruker SHELXTL'
_computing_publication_material 'Bruker SHELXTL'
_computing_structure_refinement 'SHELXL-2017/1 (Sheldrick, 2017)'
_computing_structure_solution 'SHELXT 2014/5 (Sheldrick, 2014)'
_diffrn_ambient_temperature 298(2)
_diffrn_detector_area_resol_mean 10.4167
_diffrn_measured_fraction_theta_full 0.997
_diffrn_measured_fraction_theta_max 0.996
_diffrn_measurement_device_type 'Bruker D8 VENTURE diffractometer'
_diffrn_measurement_method '\f and \w scans'
_diffrn_radiation_monochromator 'multilayer mirror'
_diffrn_radiation_type MoK\a
_diffrn_radiation_wavelength 0.71073
_diffrn_reflns_av_R_equivalents 0.1708
_diffrn_reflns_av_unetI/netI 0.0801
_diffrn_reflns_Laue_measured_fraction_full 0.997
_diffrn_reflns_Laue_measured_fraction_max 0.996
_diffrn_reflns_limit_h_max 20
_diffrn_reflns_limit_h_min -20
_diffrn_reflns_limit_k_max 18
_diffrn_reflns_limit_k_min -18
_diffrn_reflns_limit_l_max 47
_diffrn_reflns_limit_l_min -47
_diffrn_reflns_number 126744
_diffrn_reflns_point_group_measured_fraction_full 0.997
_diffrn_reflns_point_group_measured_fraction_max 0.996
_diffrn_reflns_theta_full 25.242
_diffrn_reflns_theta_max 27.195
_diffrn_reflns_theta_min 2.221
_diffrn_source 'microfocus sealed tube'
_diffrn_source_type 'Incoatec I\mS HB'
_exptl_absorpt_coefficient_mu 0.469
_exptl_absorpt_correction_T_max 0.7455
_exptl_absorpt_correction_T_min 0.4820
_exptl_absorpt_correction_type multi-scan
_exptl_absorpt_process_details '(Sheldrick, 2012)'
_exptl_crystal_colour red
_exptl_crystal_density_diffrn 1.350
_exptl_crystal_density_meas ?
_exptl_crystal_density_method 'not measured'
_exptl_crystal_description plate
_exptl_crystal_F_000 3568
_exptl_crystal_size_max 0.350
_exptl_crystal_size_mid 0.260
_exptl_crystal_size_min 0.100
_exptl_transmission_factor_max 0.7455
_exptl_transmission_factor_min 0.4820
_refine_diff_density_max 0.851
_refine_diff_density_min -0.356
_refine_diff_density_rms 0.080
_refine_ls_extinction_method none
_refine_ls_goodness_of_fit_ref 1.026
_refine_ls_hydrogen_treatment constr
_refine_ls_matrix_type full
_refine_ls_number_parameters 558
_refine_ls_number_reflns 9469
_refine_ls_number_restraints 36
_refine_ls_restrained_S_all 1.028
_refine_ls_R_factor_all 0.1797
_refine_ls_R_factor_gt 0.0737
_refine_ls_shift/su_max 0.001
_refine_ls_shift/su_mean 0.000
_refine_ls_structure_factor_coef Fsqd
_refine_ls_weighting_details 'w=1/[\s^2^(Fo^2^)+(0.1309P)^2^+0.0737P] where P=(Fo^2^+2Fc^2^)/3'
_refine_ls_weighting_scheme calc
_refine_ls_wR_factor_gt 0.1871
_refine_ls_wR_factor_ref 0.2480
_reflns_Friedel_coverage 0.000
_reflns_number_gt 4218
_reflns_number_total 9469
_reflns_threshold_expression 'I > 2\s(I)'
_cod_data_source_file d4ce00255e2.cif
_cod_data_source_block AMR24TAKMeOH
_cod_depositor_comments
;
The following automatic conversions were performed:

data item '_exptl_crystal_density_meas' value 'not measured' was
changed to '?' -- the value is perceived as not measured.

Automatic conversion script
Id: cif_fix_values 8170 2020-07-09 18:12:32Z antanas 

 Adding full bibliography for 7248384--7248385.cif.
;
_cod_original_cell_volume 8537(3)
_cod_original_sg_symbol_H-M 'C 2/c'
_cod_database_code 7248384
_shelx_shelxl_version_number 2017/1
_shelx_space_group_comment
;
The symmetry employed for this shelxl refinement is uniquely defined
by the following loop, which should always be used as a source of
symmetry information in preference to the above space-group names.
They are only intended as comments.
;
_shelx_estimated_absorpt_t_min 0.853
_shelx_estimated_absorpt_t_max 0.955

loop_
_space_group_symop_operation_xyz
'x, y, z'
'-x, y, -z+1/2'
'x+1/2, y+1/2, z'
'-x+1/2, y+1/2, -z+1/2'
'-x, -y, -z'
'x, -y, z-1/2'
'-x+1/2, -y+1/2, -z'
'x+1/2, -y+1/2, z-1/2'

loop_
_atom_site_label
_atom_site_type_symbol
_atom_site_fract_x
_atom_site_fract_y
_atom_site_fract_z
_atom_site_U_iso_or_equiv
_atom_site_adp_type
_atom_site_occupancy
_atom_site_site_symmetry_order
_atom_site_calc_flag
_atom_site_refinement_flags_posn
_atom_site_refinement_flags_adp
_atom_site_refinement_flags_occupancy
_atom_site_disorder_assembly
_atom_site_disorder_group
K1 K 0.08599(7) 0.48724(9) 0.04520(3) 0.0778(4) Uani 1 1 d . . . . .
Mn1 Mn 0.76064(4) 0.50777(5) 0.37344(2) 0.0567(3) Uani 1 1 d . . . . .
O1 O 0.8032(2) 0.6179(2) 0.40979(9) 0.0743(9) Uani 1 1 d . . . . .
O2 O 0.7034(3) 0.9517(4) 0.49663(14) 0.140(2) Uani 1 1 d . . . . .
O3 O 0.5803(3) 0.8994(3) 0.47470(14) 0.1193(16) Uani 1 1 d . . . . .
O4 O 0.2317(2) 0.4232(2) 0.08014(8) 0.0796(10) Uani 1 1 d . . . . .
O5 O 0.4735(4) 0.0985(4) 0.06896(15) 0.148(2) Uani 1 1 d . . . . .
O6 O 0.4417(3) 0.1353(3) 0.01358(13) 0.1183(16) Uani 1 1 d . . . . .
O7 O 0.8884(2) 0.4694(2) 0.37491(8) 0.0692(9) Uani 1 1 d . . . . .
O8 O 1.2172(3) 0.5509(4) 0.31677(14) 0.1246(16) Uani 1 1 d . . . . .
O9 O 1.1268(3) 0.6072(4) 0.27298(15) 0.1310(19) Uani 1 1 d . . . . .
N1 N 0.6305(2) 0.5583(3) 0.38124(10) 0.0614(10) Uani 1 1 d . . . . .
N2 N 0.6569(4) 0.8959(4) 0.47780(14) 0.0983(16) Uani 1 1 d . . . . .
N3 N 0.2902(2) 0.3709(3) 0.15485(9) 0.0570(9) Uani 1 1 d . . . . .
N4 N 0.4361(3) 0.1465(4) 0.04508(16) 0.0943(15) Uani 1 1 d . . . . .
N5 N 0.7821(2) 0.5940(2) 0.32502(10) 0.0569(9) Uani 1 1 d . . . . .
N6 N 1.1442(3) 0.5700(4) 0.30249(17) 0.0904(14) Uani 1 1 d . . . . .
C1 C 0.3365(3) 0.3597(3) 0.31088(12) 0.0667(13) Uani 1 1 d . . . . .
H1A H 0.287270 0.387116 0.318308 0.080 Uiso 1 1 calc R U . . .
H1B H 0.341224 0.296686 0.319931 0.080 Uiso 1 1 calc R U . . .
C2 C 0.4144(3) 0.4129(3) 0.32865(12) 0.0560(11) Uani 1 1 d . . . . .
C3 C 0.4562(3) 0.4745(3) 0.31017(13) 0.0653(13) Uani 1 1 d . . . . .
H3 H 0.436048 0.485719 0.285574 0.078 Uiso 1 1 calc R U . . .
C4 C 0.5270(3) 0.5195(3) 0.32748(13) 0.0636(13) Uani 1 1 d . . . . .
H4 H 0.555661 0.558264 0.314032 0.076 Uiso 1 1 calc R U . . .
C5 C 0.5568(3) 0.5092(3) 0.36373(12) 0.0548(11) Uani 1 1 d . . . . .
C6 C 0.5142(3) 0.4496(4) 0.38306(13) 0.0779(15) Uani 1 1 d . . . . .
H6 H 0.532715 0.441511 0.407968 0.094 Uiso 1 1 calc R U . . .
C7 C 0.4439(3) 0.4019(4) 0.36516(13) 0.0741(14) Uani 1 1 d . . . . .
H7 H 0.416028 0.361468 0.378327 0.089 Uiso 1 1 calc R U . . .
C8 C 0.6177(3) 0.6214(3) 0.40345(13) 0.0672(13) Uani 1 1 d . . . . .
H8 H 0.562520 0.626376 0.407476 0.081 Uiso 1 1 calc R U . . .
C9 C 0.6776(3) 0.6862(3) 0.42319(12) 0.0644(12) Uani 1 1 d . . . . .
C10 C 0.7668(3) 0.6816(4) 0.42496(13) 0.0692(13) Uani 1 1 d . . . . .
C11 C 0.8173(4) 0.7505(4) 0.44562(15) 0.0867(16) Uani 1 1 d . . . . .
H11 H 0.875766 0.748491 0.447529 0.104 Uiso 1 1 calc R U . . .
C12 C 0.7821(4) 0.8195(4) 0.46270(16) 0.0889(17) Uani 1 1 d . . . . .
H12 H 0.816189 0.863860 0.476174 0.107 Uiso 1 1 calc R U . . .
C13 C 0.6942(4) 0.8231(4) 0.45980(14) 0.0801(15) Uani 1 1 d . . . . .
C14 C 0.6432(3) 0.7575(4) 0.44092(14) 0.0753(14) Uani 1 1 d . . . . .
H14 H 0.585012 0.760283 0.439862 0.090 Uiso 1 1 calc R U . . .
C15 C 0.3219(3) 0.3571(3) 0.26956(12) 0.0581(12) Uani 1 1 d . . . . .
C16 C 0.3851(3) 0.3262(3) 0.25163(12) 0.0642(12) Uani 1 1 d . . . . .
H16 H 0.434823 0.302121 0.265051 0.077 Uiso 1 1 calc R U . . .
C17 C 0.3748(3) 0.3307(3) 0.21402(12) 0.0636(12) Uani 1 1 d . . . . .
H17 H 0.418943 0.312665 0.202589 0.076 Uiso 1 1 calc R U . . .
C18 C 0.3004(3) 0.3616(3) 0.19338(11) 0.0531(11) Uani 1 1 d . . . . .
C19 C 0.2349(3) 0.3878(3) 0.21086(12) 0.0572(11) Uani 1 1 d . . . . .
H19 H 0.183289 0.406917 0.197399 0.069 Uiso 1 1 calc R U . . .
C20 C 0.2475(3) 0.3853(3) 0.24861(12) 0.0593(12) Uani 1 1 d . . . . .
H20 H 0.203562 0.403532 0.260109 0.071 Uiso 1 1 calc R U . . .
C21 C 0.3187(3) 0.3049(3) 0.13787(12) 0.0612(12) Uani 1 1 d . . . . .
H21 H 0.339489 0.254164 0.151996 0.073 Uiso 1 1 calc R U . . .
C22 C 0.3229(3) 0.2988(3) 0.09982(13) 0.0629(12) Uani 1 1 d . . . . .
C23 C 0.2801(3) 0.3599(4) 0.07300(12) 0.0676(13) Uani 1 1 d . . . . .
C24 C 0.2954(4) 0.3483(4) 0.03667(14) 0.0884(17) Uani 1 1 d . . . . .
H24 H 0.270313 0.389301 0.018708 0.106 Uiso 1 1 calc R U . . .
C25 C 0.3446(4) 0.2803(4) 0.02751(14) 0.0871(17) Uani 1 1 d . . . . .
H25 H 0.352440 0.273554 0.003574 0.105 Uiso 1 1 calc R U . . .
C26 C 0.3838(3) 0.2199(4) 0.05485(14) 0.0728(14) Uani 1 1 d . . . . .
C27 C 0.3736(3) 0.2292(3) 0.08964(13) 0.0678(13) Uani 1 1 d . . . . .
H27 H 0.400854 0.188396 0.107200 0.081 Uiso 1 1 calc R U . . .
C28 C 0.500000 0.8025(5) 0.250000 0.076(2) Uani 1 2 d S T P . .
H28A H 0.520114 0.842155 0.232453 0.092 Uiso 0.5 1 calc R U P . .
H28B H 0.479886 0.842154 0.267548 0.092 Uiso 0.5 1 calc R U P . .
C29 C 0.5729(3) 0.7475(3) 0.26951(14) 0.0606(12) Uani 1 1 d . . . . .
C30 C 0.6113(3) 0.6810(3) 0.25123(14) 0.0694(13) Uani 1 1 d . . . . .
H30 H 0.590199 0.669498 0.226732 0.083 Uiso 1 1 calc R U . . .
C31 C 0.6809(3) 0.6314(3) 0.26907(13) 0.0657(13) Uani 1 1 d . . . . .
H31 H 0.706808 0.588234 0.256268 0.079 Uiso 1 1 calc R U . . .
C32 C 0.7117(3) 0.6459(3) 0.30555(12) 0.0539(11) Uani 1 1 d . . . . .
C33 C 0.6732(3) 0.7111(3) 0.32417(13) 0.0586(11) Uani 1 1 d . . . . .
H33 H 0.692908 0.720834 0.348907 0.070 Uiso 1 1 calc R U . . .
C34 C 0.6063(3) 0.7613(3) 0.30618(14) 0.0644(13) Uani 1 1 d . . . . .
H34 H 0.582252 0.806135 0.318931 0.077 Uiso 1 1 calc R U . . .
C35 C 0.8503(3) 0.5990(3) 0.31246(13) 0.0623(12) Uani 1 1 d . . . . .
H35 H 0.848464 0.634411 0.291521 0.075 Uiso 1 1 calc R U . . .
C36 C 0.9313(3) 0.5554(3) 0.32728(13) 0.0596(12) Uani 1 1 d . . . . .
C37 C 0.9461(3) 0.4952(3) 0.35758(13) 0.0592(12) Uani 1 1 d . . . . .
C38 C 1.0296(3) 0.4625(4) 0.36913(15) 0.0745(14) Uani 1 1 d . . . . .
H38 H 1.040796 0.422102 0.388824 0.089 Uiso 1 1 calc R U . . .
C39 C 1.0951(3) 0.4886(4) 0.35203(16) 0.0764(15) Uani 1 1 d . . . . .
H39 H 1.150152 0.468923 0.360791 0.092 Uiso 1 1 calc R U . . .
C40 C 1.0772(3) 0.5447(4) 0.32165(15) 0.0696(13) Uani 1 1 d . . . . .
C41 C 0.9975(3) 0.5773(3) 0.30951(13) 0.0679(13) Uani 1 1 d . . . . .
H41 H 0.987184 0.614960 0.288973 0.081 Uiso 1 1 calc R U . . .
O10 O 0.4080(4) 0.7646(5) 0.3909(2) 0.108(3) Uani 0.604(7) 1 d . U P A 1
H10 H 0.379279 0.811589 0.390374 0.162 Uiso 0.604(7) 1 calc R U P A 1
C42 C 0.3998(7) 0.7283(7) 0.3553(2) 0.096(3) Uani 0.604(7) 1 d . U P A 1
H42A H 0.450767 0.739960 0.346114 0.143 Uiso 0.604(7) 1 calc R U P A 1
H42B H 0.352915 0.757310 0.339756 0.143 Uiso 0.604(7) 1 calc R U P A 1
H42C H 0.390209 0.662894 0.355928 0.143 Uiso 0.604(7) 1 calc R U P A 1
O11 O 0.3852(11) 0.6396(11) 0.4409(4) 0.162(6) Uani 0.396(7) 1 d . U P A 2
H11A H 0.426867 0.609205 0.449812 0.243 Uiso 0.396(7) 1 calc R U P A 2
C43 C 0.3151(14) 0.5777(15) 0.4272(5) 0.137(7) Uani 0.396(7) 1 d . U P A 2
H43A H 0.308748 0.533726 0.445796 0.206 Uiso 0.396(7) 1 calc R U P A 2
H43B H 0.326427 0.545563 0.406126 0.206 Uiso 0.396(7) 1 calc R U P A 2
H43C H 0.263927 0.612859 0.420734 0.206 Uiso 0.396(7) 1 calc R U P A 2

loop_
_atom_site_aniso_label
_atom_site_aniso_U_11
_atom_site_aniso_U_22
_atom_site_aniso_U_33
_atom_site_aniso_U_23
_atom_site_aniso_U_13
_atom_site_aniso_U_12
K1 0.0691(8) 0.1009(9) 0.0628(7) -0.0041(6) 0.0106(6) 0.0204(6)
Mn1 0.0556(4) 0.0635(5) 0.0535(4) -0.0054(3) 0.0164(3) -0.0087(3)
O1 0.060(2) 0.081(2) 0.083(2) -0.0229(19) 0.0141(17) -0.0096(18)
O2 0.136(4) 0.124(4) 0.160(5) -0.087(4) 0.027(3) -0.021(3)
O3 0.108(4) 0.123(4) 0.138(4) -0.046(3) 0.049(3) -0.001(3)
O4 0.087(2) 0.090(2) 0.058(2) -0.0032(18) 0.0062(17) 0.042(2)
O5 0.185(5) 0.144(4) 0.122(4) 0.013(3) 0.049(4) 0.107(4)
O6 0.150(4) 0.122(4) 0.097(3) -0.012(3) 0.057(3) 0.035(3)
O7 0.061(2) 0.082(2) 0.069(2) 0.0061(17) 0.0221(17) -0.0019(17)
O8 0.065(3) 0.167(5) 0.151(4) 0.000(4) 0.045(3) 0.003(3)
O9 0.099(3) 0.175(5) 0.138(4) 0.041(4) 0.071(3) 0.012(3)
N1 0.059(2) 0.069(3) 0.061(2) -0.014(2) 0.0216(19) -0.016(2)
N2 0.114(5) 0.088(4) 0.099(4) -0.030(3) 0.035(3) 0.001(3)
N3 0.063(2) 0.060(2) 0.052(2) 0.0003(18) 0.0211(18) 0.0023(19)
N4 0.106(4) 0.095(4) 0.091(4) 0.002(3) 0.041(3) 0.031(3)
N5 0.051(2) 0.055(2) 0.067(2) -0.0031(18) 0.0168(19) -0.0009(18)
N6 0.069(3) 0.100(4) 0.114(4) -0.012(3) 0.047(3) 0.003(3)
C1 0.073(3) 0.071(3) 0.056(3) 0.002(2) 0.015(2) -0.016(3)
C2 0.057(3) 0.059(3) 0.054(3) -0.004(2) 0.016(2) -0.014(2)
C3 0.066(3) 0.068(3) 0.061(3) 0.006(2) 0.007(2) -0.016(2)
C4 0.067(3) 0.067(3) 0.060(3) 0.000(2) 0.021(2) -0.020(2)
C5 0.049(3) 0.063(3) 0.056(3) -0.009(2) 0.020(2) -0.005(2)
C6 0.066(3) 0.111(4) 0.057(3) 0.004(3) 0.010(2) -0.021(3)
C7 0.076(3) 0.082(4) 0.066(3) 0.007(3) 0.016(3) -0.030(3)
C8 0.060(3) 0.076(3) 0.071(3) -0.010(3) 0.023(2) -0.009(3)
C9 0.067(3) 0.067(3) 0.062(3) -0.016(2) 0.019(2) -0.011(3)
C10 0.069(3) 0.078(3) 0.063(3) -0.017(3) 0.016(3) -0.011(3)
C11 0.079(4) 0.088(4) 0.091(4) -0.030(3) 0.012(3) -0.026(3)
C12 0.094(5) 0.085(4) 0.086(4) -0.035(3) 0.015(3) -0.017(3)
C13 0.095(4) 0.078(4) 0.072(3) -0.023(3) 0.029(3) -0.012(3)
C14 0.074(3) 0.080(4) 0.076(3) -0.018(3) 0.024(3) -0.008(3)
C15 0.064(3) 0.056(3) 0.055(3) -0.001(2) 0.012(2) -0.019(2)
C16 0.061(3) 0.079(3) 0.050(3) 0.008(2) 0.004(2) 0.007(3)
C17 0.065(3) 0.070(3) 0.059(3) -0.005(2) 0.017(2) 0.006(2)
C18 0.058(3) 0.054(3) 0.049(3) 0.000(2) 0.013(2) -0.002(2)
C19 0.055(3) 0.057(3) 0.060(3) 0.003(2) 0.013(2) -0.004(2)
C20 0.058(3) 0.062(3) 0.062(3) -0.001(2) 0.023(2) -0.015(2)
C21 0.065(3) 0.064(3) 0.056(3) 0.005(2) 0.016(2) 0.005(2)
C22 0.070(3) 0.059(3) 0.062(3) -0.002(2) 0.018(2) 0.012(2)
C23 0.071(3) 0.080(4) 0.051(3) -0.004(2) 0.010(2) 0.017(3)
C24 0.108(4) 0.096(4) 0.062(3) 0.006(3) 0.017(3) 0.033(4)
C25 0.103(4) 0.103(4) 0.059(3) -0.004(3) 0.026(3) 0.030(4)
C26 0.078(3) 0.075(3) 0.068(3) -0.006(3) 0.022(3) 0.017(3)
C27 0.076(3) 0.068(3) 0.061(3) 0.000(2) 0.016(2) 0.017(3)
C28 0.080(5) 0.052(4) 0.098(5) 0.000 0.016(4) 0.000
C29 0.056(3) 0.043(3) 0.085(4) 0.000(2) 0.020(3) -0.009(2)
C30 0.081(4) 0.059(3) 0.069(3) -0.003(2) 0.013(3) 0.003(3)
C31 0.071(3) 0.061(3) 0.069(3) -0.004(2) 0.021(3) 0.006(3)
C32 0.055(3) 0.049(3) 0.062(3) 0.000(2) 0.021(2) -0.010(2)
C33 0.047(3) 0.060(3) 0.073(3) -0.003(2) 0.023(2) -0.008(2)
C34 0.062(3) 0.051(3) 0.088(4) -0.014(3) 0.036(3) -0.012(2)
C35 0.062(3) 0.060(3) 0.072(3) 0.000(2) 0.033(2) -0.001(2)
C36 0.056(3) 0.059(3) 0.069(3) -0.005(2) 0.025(2) -0.003(2)
C37 0.056(3) 0.061(3) 0.063(3) -0.011(2) 0.018(2) -0.002(2)
C38 0.065(3) 0.080(4) 0.080(4) -0.004(3) 0.016(3) 0.005(3)
C39 0.062(3) 0.082(4) 0.087(4) -0.014(3) 0.019(3) 0.004(3)
C40 0.056(3) 0.071(3) 0.089(4) -0.014(3) 0.033(3) -0.007(3)
C41 0.066(3) 0.064(3) 0.080(3) 0.002(3) 0.032(3) 0.002(2)
O10 0.099(5) 0.082(4) 0.148(6) 0.005(4) 0.034(4) 0.021(4)
C42 0.116(7) 0.094(6) 0.082(6) 0.004(5) 0.031(5) 0.047(6)
O11 0.207(12) 0.177(12) 0.104(9) 0.021(8) 0.031(8) 0.032(9)
C43 0.166(13) 0.133(12) 0.126(11) 0.036(10) 0.061(10) 0.027(10)

loop_
_atom_type_symbol
_atom_type_description
_atom_type_scat_dispersion_real
_atom_type_scat_dispersion_imag
_atom_type_scat_source
C C 0.0033 0.0016 'International Tables Vol C Tables 4.2.6.8 and 6.1.1.4'
H H 0.0000 0.0000 'International Tables Vol C Tables 4.2.6.8 and 6.1.1.4'
N N 0.0061 0.0033 'International Tables Vol C Tables 4.2.6.8 and 6.1.1.4'
O O 0.0106 0.0060 'International Tables Vol C Tables 4.2.6.8 and 6.1.1.4'
Mn Mn 0.3368 0.7283 'International Tables Vol C Tables 4.2.6.8 and 6.1.1.4'
K K 0.2009 0.2494 'International Tables Vol C Tables 4.2.6.8 and 6.1.1.4'

loop_
_geom_angle_atom_site_label_1
_geom_angle_atom_site_label_2
_geom_angle_atom_site_label_3
_geom_angle
_geom_angle_site_symmetry_1
_geom_angle_site_symmetry_3
_geom_angle_publ_flag
O4 K1 O5 129.68(15) . 3_455 ?
O4 K1 O6 99.47(12) . 7 ?
O5 K1 O6 128.25(17) 3_455 7 ?
O4 K1 O1 63.11(10) . 2_655 ?
O5 K1 O1 78.38(16) 3_455 2_655 ?
O6 K1 O1 149.13(12) 7 2_655 ?
O4 K1 O3 131.35(14) . 4_545 ?
O5 K1 O3 72.87(18) 3_455 4_545 ?
O6 K1 O3 61.26(14) 7 4_545 ?
O1 K1 O3 149.46(13) 2_655 4_545 ?
O4 K1 O7 61.41(10) . 2_655 ?
O5 K1 O7 72.31(14) 3_455 2_655 ?
O6 K1 O7 135.39(13) 7 2_655 ?
O1 K1 O7 61.05(9) 2_655 2_655 ?
O3 K1 O7 99.76(12) 4_545 2_655 ?
O4 K1 O2 78.47(13) . 8_465 ?
O5 K1 O2 124.21(17) 3_455 8_465 ?
O6 K1 O2 74.81(16) 7 8_465 ?
O1 K1 O2 76.67(14) 2_655 8_465 ?
O3 K1 O2 128.68(15) 4_545 8_465 ?
O7 K1 O2 130.94(13) 2_655 8_465 ?
O4 K1 O3 119.56(14) . 8_465 ?
O5 K1 O3 92.69(16) 3_455 8_465 ?
O6 K1 O3 72.09(14) 7 8_465 ?
O1 K1 O3 93.77(13) 2_655 8_465 ?
O3 K1 O3 97.60(12) 4_545 8_465 ?
O7 K1 O3 152.38(13) 2_655 8_465 ?
O2 K1 O3 41.16(13) 8_465 8_465 ?
O4 K1 O6 158.77(13) . 3_455 ?
O5 K1 O6 40.50(13) 3_455 3_455 ?
O6 K1 O6 97.74(11) 7 3_455 ?
O1 K1 O6 95.89(12) 2_655 3_455 ?
O3 K1 O6 68.49(13) 4_545 3_455 ?
O7 K1 O6 112.75(11) 2_655 3_455 ?
O2 K1 O6 94.24(13) 8_465 3_455 ?
O3 K1 O6 55.08(13) 8_465 3_455 ?
O4 K1 N4 145.23(13) . 3_455 ?
O5 K1 N4 19.48(13) 3_455 3_455 ?
O6 K1 N4 115.29(14) 7 3_455 ?
O1 K1 N4 85.27(12) 2_655 3_455 ?
O3 K1 N4 70.96(14) 4_545 3_455 ?
O7 K1 N4 91.62(12) 2_655 3_455 ?
O2 K1 N4 109.44(14) 8_465 3_455 ?
O3 K1 N4 73.97(14) 8_465 3_455 ?
O6 K1 N4 21.13(10) 3_455 3_455 ?
O4 K1 N2 98.80(14) . 8_465 ?
O5 K1 N2 106.48(17) 3_455 8_465 ?
O6 K1 N2 76.18(14) 7 8_465 ?
O1 K1 N2 81.43(12) 2_655 8_465 ?
O3 K1 N2 116.30(15) 4_545 8_465 ?
O7 K1 N2 142.17(13) 2_655 8_465 ?
O2 K1 N2 20.95(12) 8_465 8_465 ?
O3 K1 N2 20.90(11) 8_465 8_465 ?
O6 K1 N2 73.40(14) 3_455 8_465 ?
N4 K1 N2 89.76(15) 3_455 8_465 ?
O4 K1 Mn1 36.05(7) . 2_655 ?
O5 K1 Mn1 94.09(13) 3_455 2_655 ?
O6 K1 Mn1 135.20(10) 7 2_655 ?
O1 K1 Mn1 36.65(6) 2_655 2_655 ?
O3 K1 Mn1 135.24(10) 4_545 2_655 ?
O7 K1 Mn1 36.56(7) 2_655 2_655 ?
O2 K1 Mn1 94.43(11) 8_465 2_655 ?
O3 K1 Mn1 126.19(11) 8_465 2_655 ?
O6 K1 Mn1 126.70(9) 3_455 2_655 ?
N4 K1 Mn1 109.33(11) 3_455 2_655 ?
N2 K1 Mn1 108.45(11) 8_465 2_655 ?
O4 Mn1 O7 85.21(14) 2_655 . ?
O4 Mn1 O1 86.95(14) 2_655 . ?
O7 Mn1 O1 89.04(13) . . ?
O4 Mn1 N5 167.95(14) 2_655 . ?
O7 Mn1 N5 82.88(13) . . ?
O1 Mn1 N5 91.03(13) . . ?
O4 Mn1 N1 89.87(14) 2_655 . ?
O7 Mn1 N1 170.62(13) . . ?
O1 Mn1 N1 82.72(13) . . ?
N5 Mn1 N1 101.67(13) . . ?
O4 Mn1 N3 80.85(13) 2_655 2_655 ?
O7 Mn1 N3 92.66(13) . 2_655 ?
O1 Mn1 N3 167.49(13) . 2_655 ?
N5 Mn1 N3 101.47(13) . 2_655 ?
N1 Mn1 N3 94.44(13) . 2_655 ?
O4 Mn1 K1 47.32(9) 2_655 2_655 ?
O7 Mn1 K1 55.88(9) . 2_655 ?
O1 Mn1 K1 54.92(10) . 2_655 ?
N5 Mn1 K1 122.80(9) . 2_655 ?
N1 Mn1 K1 115.18(10) . 2_655 ?
N3 Mn1 K1 116.61(10) 2_655 2_655 ?
C10 O1 Mn1 134.7(3) . . ?
C10 O1 K1 119.6(3) . 2_655 ?
Mn1 O1 K1 88.43(12) . 2_655 ?
N2 O2 K1 98.9(4) . 8_566 ?
N2 O3 K1 154.5(4) . 4 ?
N2 O3 K1 94.1(4) . 8_566 ?
K1 O3 K1 82.40(12) 4 8_566 ?
C23 O4 Mn1 130.5(3) . 2_655 ?
C23 O4 K1 132.7(3) . . ?
Mn1 O4 K1 96.63(12) 2_655 . ?
N4 O5 K1 112.1(4) . 3_545 ?
N4 O6 K1 145.2(4) . 7 ?
N4 O6 K1 84.9(3) . 3_545 ?
K1 O6 K1 82.26(11) 7 3_545 ?
C37 O7 Mn1 134.4(3) . . ?
C37 O7 K1 120.4(3) . 2_655 ?
Mn1 O7 K1 87.56(11) . 2_655 ?
C8 N1 C5 115.6(4) . . ?
C8 N1 Mn1 125.0(3) . . ?
C5 N1 Mn1 118.9(3) . . ?
O3 N2 O2 121.8(5) . . ?
O3 N2 C13 119.2(6) . . ?
O2 N2 C13 119.0(6) . . ?
O3 N2 K1 65.0(3) . 8_566 ?
O2 N2 K1 60.1(3) . 8_566 ?
C13 N2 K1 159.4(4) . 8_566 ?
C21 N3 C18 116.5(4) . . ?
C21 N3 Mn1 122.7(3) . 2_655 ?
C18 N3 Mn1 120.4(3) . 2_655 ?
O5 N4 O6 121.9(5) . . ?
O5 N4 C26 118.3(5) . . ?
O6 N4 C26 119.8(5) . . ?
O5 N4 K1 48.4(3) . 3_545 ?
O6 N4 K1 74.0(3) . 3_545 ?
C26 N4 K1 164.5(4) . 3_545 ?
C35 N5 C32 115.8(4) . . ?
C35 N5 Mn1 126.3(3) . . ?
C32 N5 Mn1 117.8(3) . . ?
O9 N6 O8 122.4(5) . . ?
O9 N6 C40 119.6(5) . . ?
O8 N6 C40 117.9(6) . . ?
C2 C1 C15 114.7(4) . . ?
C2 C1 H1A 108.6 . . ?
C15 C1 H1A 108.6 . . ?
C2 C1 H1B 108.6 . . ?
C15 C1 H1B 108.6 . . ?
H1A C1 H1B 107.6 . . ?
C7 C2 C3 117.6(4) . . ?
C7 C2 C1 118.9(4) . . ?
C3 C2 C1 123.4(4) . . ?
C4 C3 C2 120.9(5) . . ?
C4 C3 H3 119.6 . . ?
C2 C3 H3 119.6 . . ?
C5 C4 C3 122.0(4) . . ?
C5 C4 H4 119.0 . . ?
C3 C4 H4 119.0 . . ?
C4 C5 C6 118.0(4) . . ?
C4 C5 N1 120.8(4) . . ?
C6 C5 N1 121.3(4) . . ?
C5 C6 C7 119.8(4) . . ?
C5 C6 H6 120.1 . . ?
C7 C6 H6 120.1 . . ?
C2 C7 C6 121.6(4) . . ?
C2 C7 H7 119.2 . . ?
C6 C7 H7 119.2 . . ?
N1 C8 C9 128.6(4) . . ?
N1 C8 H8 115.7 . . ?
C9 C8 H8 115.7 . . ?
C14 C9 C10 119.8(4) . . ?
C14 C9 C8 115.9(4) . . ?
C10 C9 C8 124.3(4) . . ?
O1 C10 C11 118.9(5) . . ?
O1 C10 C9 123.5(4) . . ?
C11 C10 C9 117.5(5) . . ?
C12 C11 C10 121.5(5) . . ?
C12 C11 H11 119.3 . . ?
C10 C11 H11 119.3 . . ?
C11 C12 C13 119.5(5) . . ?
C11 C12 H12 120.3 . . ?
C13 C12 H12 120.3 . . ?
C14 C13 C12 121.2(5) . . ?
C14 C13 N2 119.2(6) . . ?
C12 C13 N2 119.6(5) . . ?
C13 C14 C9 120.5(5) . . ?
C13 C14 H14 119.8 . . ?
C9 C14 H14 119.8 . . ?
C20 C15 C16 117.5(4) . . ?
C20 C15 C1 122.0(4) . . ?
C16 C15 C1 120.5(4) . . ?
C17 C16 C15 120.8(4) . . ?
C17 C16 H16 119.6 . . ?
C15 C16 H16 119.6 . . ?
C18 C17 C16 120.8(4) . . ?
C18 C17 H17 119.6 . . ?
C16 C17 H17 119.6 . . ?
C17 C18 C19 118.9(4) . . ?
C17 C18 N3 121.6(4) . . ?
C19 C18 N3 119.5(4) . . ?
C20 C19 C18 119.3(4) . . ?
C20 C19 H19 120.4 . . ?
C18 C19 H19 120.4 . . ?
C15 C20 C19 122.6(4) . . ?
C15 C20 H20 118.7 . . ?
C19 C20 H20 118.7 . . ?
N3 C21 C22 128.5(4) . . ?
N3 C21 H21 115.7 . . ?
C22 C21 H21 115.7 . . ?
C27 C22 C23 119.5(4) . . ?
C27 C22 C21 116.8(4) . . ?
C23 C22 C21 123.7(4) . . ?
O4 C23 C22 122.8(4) . . ?
O4 C23 C24 120.4(4) . . ?
C22 C23 C24 116.8(5) . . ?
C25 C24 C23 122.6(5) . . ?
C25 C24 H24 118.7 . . ?
C23 C24 H24 118.7 . . ?
C24 C25 C26 118.5(5) . . ?
C24 C25 H25 120.8 . . ?
C26 C25 H25 120.8 . . ?
C27 C26 C25 121.5(5) . . ?
C27 C26 N4 119.9(5) . . ?
C25 C26 N4 118.7(5) . . ?
C26 C27 C22 121.2(5) . . ?
C26 C27 H27 119.4 . . ?
C22 C27 H27 119.4 . . ?
C29 C28 C29 115.5(6) . 2_655 ?
C29 C28 H28A 108.4 . . ?
C29 C28 H28A 108.4 2_655 . ?
C29 C28 H28B 108.4 . . ?
C29 C28 H28B 108.4 2_655 . ?
H28A C28 H28B 107.5 . . ?
C30 C29 C34 117.2(4) . . ?
C30 C29 C28 120.7(4) . . ?
C34 C29 C28 122.1(4) . . ?
C29 C30 C31 120.9(5) . . ?
C29 C30 H30 119.5 . . ?
C31 C30 H30 119.5 . . ?
C32 C31 C30 120.3(4) . . ?
C32 C31 H31 119.8 . . ?
C30 C31 H31 119.8 . . ?
C31 C32 C33 119.2(4) . . ?
C31 C32 N5 121.7(4) . . ?
C33 C32 N5 119.0(4) . . ?
C34 C33 C32 120.0(5) . . ?
C34 C33 H33 120.0 . . ?
C32 C33 H33 120.0 . . ?
C33 C34 C29 122.3(4) . . ?
C33 C34 H34 118.9 . . ?
C29 C34 H34 118.9 . . ?
N5 C35 C36 127.2(4) . . ?
N5 C35 H35 116.4 . . ?
C36 C35 H35 116.4 . . ?
C41 C36 C37 119.5(4) . . ?
C41 C36 C35 115.3(4) . . ?
C37 C36 C35 125.2(4) . . ?
O7 C37 C36 123.6(4) . . ?
O7 C37 C38 118.9(5) . . ?
C36 C37 C38 117.4(4) . . ?
C39 C38 C37 122.0(5) . . ?
C39 C38 H38 119.0 . . ?
C37 C38 H38 119.0 . . ?
C40 C39 C38 118.6(5) . . ?
C40 C39 H39 120.7 . . ?
C38 C39 H39 120.7 . . ?
C41 C40 C39 121.2(5) . . ?
C41 C40 N6 119.3(5) . . ?
C39 C40 N6 119.5(5) . . ?
C40 C41 C36 121.2(5) . . ?
C40 C41 H41 119.4 . . ?
C36 C41 H41 119.4 . . ?
C42 O10 H10 109.5 . . ?
O10 C42 H42A 109.5 . . ?
O10 C42 H42B 109.5 . . ?
H42A C42 H42B 109.5 . . ?
O10 C42 H42C 109.5 . . ?
H42A C42 H42C 109.5 . . ?
H42B C42 H42C 109.5 . . ?
C43 O11 H11A 109.5 . . ?
O11 C43 H43A 109.5 . . ?
O11 C43 H43B 109.5 . . ?
H43A C43 H43B 109.5 . . ?
O11 C43 H43C 109.5 . . ?
H43A C43 H43C 109.5 . . ?
H43B C43 H43C 109.5 . . ?

loop_
_geom_bond_atom_site_label_1
_geom_bond_atom_site_label_2
_geom_bond_distance
_geom_bond_site_symmetry_2
_geom_bond_publ_flag
K1 O4 2.631(3) . ?
K1 O5 2.692(4) 3_455 ?
K1 O6 2.792(5) 7 ?
K1 O1 2.910(4) 2_655 ?
K1 O3 2.931(6) 4_545 ?
K1 O7 2.945(3) 2_655 ?
K1 O2 2.983(5) 8_465 ?
K1 O3 3.088(5) 8_465 ?
K1 O6 3.218(5) 3_455 ?
K1 N4 3.334(5) 3_455 ?
K1 N2 3.398(5) 8_465 ?
K1 Mn1 3.5544(14) 2_655 ?
Mn1 O4 2.106(3) 2_655 ?
Mn1 O7 2.119(3) . ?
Mn1 O1 2.123(3) . ?
Mn1 N5 2.274(4) . ?
Mn1 N1 2.285(4) . ?
Mn1 N3 2.321(4) 2_655 ?
O1 C10 1.279(6) . ?
O2 N2 1.230(6) . ?
O3 N2 1.215(6) . ?
O4 C23 1.262(5) . ?
O5 N4 1.200(6) . ?
O6 N4 1.207(6) . ?
O7 C37 1.281(5) . ?
O8 N6 1.228(6) . ?
O9 N6 1.211(6) . ?
N1 C8 1.275(5) . ?
N1 C5 1.432(5) . ?
N2 C13 1.440(7) . ?
N3 C21 1.277(5) . ?
N3 C18 1.423(5) . ?
N4 C26 1.443(7) . ?
N5 C35 1.272(5) . ?
N5 C32 1.440(5) . ?
N6 C40 1.446(6) . ?
C1 C2 1.516(6) . ?
C1 C15 1.517(6) . ?
C1 H1A 0.9700 . ?
C1 H1B 0.9700 . ?
C2 C7 1.367(6) . ?
C2 C3 1.377(6) . ?
C3 C4 1.365(6) . ?
C3 H3 0.9300 . ?
C4 C5 1.358(6) . ?
C4 H4 0.9300 . ?
C5 C6 1.385(6) . ?
C6 C7 1.387(6) . ?
C6 H6 0.9300 . ?
C7 H7 0.9300 . ?
C8 C9 1.445(6) . ?
C8 H8 0.9300 . ?
C9 C14 1.394(6) . ?
C9 C10 1.424(7) . ?
C10 C11 1.421(7) . ?
C11 C12 1.363(7) . ?
C11 H11 0.9300 . ?
C12 C13 1.397(8) . ?
C12 H12 0.9300 . ?
C13 C14 1.363(7) . ?
C14 H14 0.9300 . ?
C15 C20 1.365(6) . ?
C15 C16 1.390(6) . ?
C16 C17 1.384(6) . ?
C16 H16 0.9300 . ?
C17 C18 1.374(6) . ?
C17 H17 0.9300 . ?
C18 C19 1.389(6) . ?
C19 C20 1.387(6) . ?
C19 H19 0.9300 . ?
C20 H20 0.9300 . ?
C21 C22 1.437(6) . ?
C21 H21 0.9300 . ?
C22 C27 1.392(6) . ?
C22 C23 1.416(6) . ?
C23 C24 1.432(7) . ?
C24 C25 1.345(7) . ?
C24 H24 0.9300 . ?
C25 C26 1.402(7) . ?
C25 H25 0.9300 . ?
C26 C27 1.345(6) . ?
C27 H27 0.9300 . ?
C28 C29 1.491(6) . ?
C28 C29 1.491(6) 2_655 ?
C28 H28A 0.9700 . ?
C28 H28B 0.9700 . ?
C29 C30 1.388(6) . ?
C29 C34 1.389(6) . ?
C30 C31 1.393(6) . ?
C30 H30 0.9300 . ?
C31 C32 1.377(6) . ?
C31 H31 0.9300 . ?
C32 C33 1.383(6) . ?
C33 C34 1.368(6) . ?
C33 H33 0.9300 . ?
C34 H34 0.9300 . ?
C35 C36 1.461(6) . ?
C35 H35 0.9300 . ?
C36 C41 1.390(6) . ?
C36 C37 1.413(6) . ?
C37 C38 1.415(7) . ?
C38 C39 1.381(7) . ?
C38 H38 0.9300 . ?
C39 C40 1.381(7) . ?
C39 H39 0.9300 . ?
C40 C41 1.362(7) . ?
C41 H41 0.9300 . ?
O10 C42 1.410(10) . ?
O10 H10 0.8200 . ?
C42 H42A 0.9600 . ?
C42 H42B 0.9600 . ?
C42 H42C 0.9600 . ?
O11 C43 1.46(2) . ?
O11 H11A 0.8200 . ?
C43 H43A 0.9600 . ?
C43 H43B 0.9600 . ?
C43 H43C 0.9600 . ?

loop_
_geom_hbond_atom_site_label_D
_geom_hbond_atom_site_label_H
_geom_hbond_atom_site_label_A
_geom_hbond_distance_DH
_geom_hbond_distance_HA
_geom_hbond_distance_DA
_geom_hbond_angle_DHA
_geom_hbond_site_symmetry_A
_geom_hbond_publ_flag
C24 H24 O2 0.93 2.61 3.462(7) 152.8 8_465 yes
C35 H35 O9 0.93 2.54 3.278(7) 136.4 2_755 yes
O10^a H10^a O7 0.82 2.37 3.027(7) 138.2 3_455 yes

loop_
_geom_torsion_atom_site_label_1
_geom_torsion_atom_site_label_2
_geom_torsion_atom_site_label_3
_geom_torsion_atom_site_label_4
_geom_torsion
_geom_torsion_site_symmetry_1
_geom_torsion_site_symmetry_2
_geom_torsion_site_symmetry_3
_geom_torsion_site_symmetry_4
_geom_torsion_publ_flag
K1 O3 N2 O2 59.9(12) 4 . . . ?
K1 O3 N2 O2 -21.0(7) 8_566 . . . ?
K1 O3 N2 C13 -121.9(8) 4 . . . ?
K1 O3 N2 C13 157.3(5) 8_566 . . . ?
K1 O3 N2 K1 80.8(8) 4 . . 8_566 ?
K1 O2 N2 O3 22.0(7) 8_566 . . . ?
K1 O2 N2 C13 -156.3(4) 8_566 . . . ?
K1 O5 N4 O6 9.2(8) 3_545 . . . ?
K1 O5 N4 C26 -170.2(4) 3_545 . . . ?
K1 O6 N4 O5 61.3(10) 7 . . . ?
K1 O6 N4 O5 -7.2(7) 3_545 . . . ?
K1 O6 N4 C26 -119.2(6) 7 . . . ?
K1 O6 N4 C26 172.2(5) 3_545 . . . ?
K1 O6 N4 K1 68.5(6) 7 . . 3_545 ?
C15 C1 C2 C7 -165.2(5) . . . . ?
C15 C1 C2 C3 16.9(7) . . . . ?
C7 C2 C3 C4 3.1(7) . . . . ?
C1 C2 C3 C4 -179.0(5) . . . . ?
C2 C3 C4 C5 -3.3(8) . . . . ?
C3 C4 C5 C6 1.4(7) . . . . ?
C3 C4 C5 N1 -179.1(4) . . . . ?
C8 N1 C5 C4 111.1(5) . . . . ?
Mn1 N1 C5 C4 -76.5(5) . . . . ?
C8 N1 C5 C6 -69.4(6) . . . . ?
Mn1 N1 C5 C6 103.0(4) . . . . ?
C4 C5 C6 C7 0.6(8) . . . . ?
N1 C5 C6 C7 -178.9(5) . . . . ?
C3 C2 C7 C6 -1.1(8) . . . . ?
C1 C2 C7 C6 -179.2(5) . . . . ?
C5 C6 C7 C2 -0.7(8) . . . . ?
C5 N1 C8 C9 -175.5(5) . . . . ?
Mn1 N1 C8 C9 12.7(7) . . . . ?
N1 C8 C9 C14 169.7(5) . . . . ?
N1 C8 C9 C10 -9.5(8) . . . . ?
Mn1 O1 C10 C11 -173.9(4) . . . . ?
K1 O1 C10 C11 64.8(6) 2_655 . . . ?
Mn1 O1 C10 C9 7.8(8) . . . . ?
K1 O1 C10 C9 -113.5(5) 2_655 . . . ?
C14 C9 C10 O1 179.2(5) . . . . ?
C8 C9 C10 O1 -1.6(8) . . . . ?
C14 C9 C10 C11 0.9(7) . . . . ?
C8 C9 C10 C11 -179.8(5) . . . . ?
O1 C10 C11 C12 -179.3(5) . . . . ?
C9 C10 C11 C12 -1.0(8) . . . . ?
C10 C11 C12 C13 -0.3(9) . . . . ?
C11 C12 C13 C14 1.6(9) . . . . ?
C11 C12 C13 N2 -180.0(6) . . . . ?
O3 N2 C13 C14 -2.7(9) . . . . ?
O2 N2 C13 C14 175.6(6) . . . . ?
K1 N2 C13 C14 93.9(13) 8_566 . . . ?
O3 N2 C13 C12 178.9(6) . . . . ?
O2 N2 C13 C12 -2.8(9) . . . . ?
K1 N2 C13 C12 -84.6(13) 8_566 . . . ?
C12 C13 C14 C9 -1.7(9) . . . . ?
N2 C13 C14 C9 179.9(5) . . . . ?
C10 C9 C14 C13 0.3(8) . . . . ?
C8 C9 C14 C13 -178.9(5) . . . . ?
C2 C1 C15 C20 -125.2(5) . . . . ?
C2 C1 C15 C16 54.3(6) . . . . ?
C20 C15 C16 C17 4.9(7) . . . . ?
C1 C15 C16 C17 -174.7(4) . . . . ?
C15 C16 C17 C18 -3.3(7) . . . . ?
C16 C17 C18 C19 -0.3(7) . . . . ?
C16 C17 C18 N3 176.9(4) . . . . ?
C21 N3 C18 C17 43.5(6) . . . . ?
Mn1 N3 C18 C17 -129.3(4) 2_655 . . . ?
C21 N3 C18 C19 -139.3(4) . . . . ?
Mn1 N3 C18 C19 48.0(5) 2_655 . . . ?
C17 C18 C19 C20 2.2(6) . . . . ?
N3 C18 C19 C20 -175.1(4) . . . . ?
C16 C15 C20 C19 -3.0(7) . . . . ?
C1 C15 C20 C19 176.6(4) . . . . ?
C18 C19 C20 C15 -0.6(7) . . . . ?
C18 N3 C21 C22 -174.9(4) . . . . ?
Mn1 N3 C21 C22 -2.4(7) 2_655 . . . ?
N3 C21 C22 C27 166.1(5) . . . . ?
N3 C21 C22 C23 -12.7(8) . . . . ?
Mn1 O4 C23 C22 35.6(7) 2_655 . . . ?
K1 O4 C23 C22 -140.3(4) . . . . ?
Mn1 O4 C23 C24 -143.1(4) 2_655 . . . ?
K1 O4 C23 C24 40.9(7) . . . . ?
C27 C22 C23 O4 178.3(5) . . . . ?
C21 C22 C23 O4 -2.9(8) . . . . ?
C27 C22 C23 C24 -2.8(7) . . . . ?
C21 C22 C23 C24 175.9(5) . . . . ?
O4 C23 C24 C25 -178.1(6) . . . . ?
C22 C23 C24 C25 3.0(9) . . . . ?
C23 C24 C25 C26 -1.4(9) . . . . ?
C24 C25 C26 C27 -0.5(9) . . . . ?
C24 C25 C26 N4 179.5(6) . . . . ?
O5 N4 C26 C27 -4.4(9) . . . . ?
O6 N4 C26 C27 176.2(5) . . . . ?
K1 N4 C26 C27 -32.8(17) 3_545 . . . ?
O5 N4 C26 C25 175.6(6) . . . . ?
O6 N4 C26 C25 -3.8(8) . . . . ?
K1 N4 C26 C25 147.2(12) 3_545 . . . ?
C25 C26 C27 C22 0.6(8) . . . . ?
N4 C26 C27 C22 -179.4(5) . . . . ?
C23 C22 C27 C26 1.1(8) . . . . ?
C21 C22 C27 C26 -177.7(5) . . . . ?
C29 C28 C29 C30 54.7(4) 2_655 . . . ?
C29 C28 C29 C34 -126.6(5) 2_655 . . . ?
C34 C29 C30 C31 -0.7(7) . . . . ?
C28 C29 C30 C31 178.1(4) . . . . ?
C29 C30 C31 C32 1.6(7) . . . . ?
C30 C31 C32 C33 -0.8(7) . . . . ?
C30 C31 C32 N5 178.3(4) . . . . ?
C35 N5 C32 C31 57.8(6) . . . . ?
Mn1 N5 C32 C31 -120.1(4) . . . . ?
C35 N5 C32 C33 -123.1(4) . . . . ?
Mn1 N5 C32 C33 58.9(4) . . . . ?
C31 C32 C33 C34 -1.0(6) . . . . ?
N5 C32 C33 C34 179.9(4) . . . . ?
C32 C33 C34 C29 1.9(7) . . . . ?
C30 C29 C34 C33 -1.1(7) . . . . ?
C28 C29 C34 C33 -179.9(4) . . . . ?
C32 N5 C35 C36 178.4(4) . . . . ?
Mn1 N5 C35 C36 -3.8(7) . . . . ?
N5 C35 C36 C41 -175.9(4) . . . . ?
N5 C35 C36 C37 3.6(8) . . . . ?
Mn1 O7 C37 C36 -8.1(7) . . . . ?
K1 O7 C37 C36 -128.5(4) 2_655 . . . ?
Mn1 O7 C37 C38 171.7(3) . . . . ?
K1 O7 C37 C38 51.3(5) 2_655 . . . ?
C41 C36 C37 O7 -178.1(4) . . . . ?
C35 C36 C37 O7 2.4(7) . . . . ?
C41 C36 C37 C38 2.2(6) . . . . ?
C35 C36 C37 C38 -177.3(4) . . . . ?
O7 C37 C38 C39 -179.0(4) . . . . ?
C36 C37 C38 C39 0.8(7) . . . . ?
C37 C38 C39 C40 -3.3(8) . . . . ?
C38 C39 C40 C41 2.9(8) . . . . ?
C38 C39 C40 N6 -177.6(5) . . . . ?
O9 N6 C40 C41 -11.5(8) . . . . ?
O8 N6 C40 C41 169.8(5) . . . . ?
O9 N6 C40 C39 169.0(6) . . . . ?
O8 N6 C40 C39 -9.7(8) . . . . ?
C39 C40 C41 C36 0.0(8) . . . . ?
N6 C40 C41 C36 -179.5(4) . . . . ?
C37 C36 C41 C40 -2.6(7) . . . . ?
C35 C36 C41 C40 176.9(4) . . . . ?
